data_8100592
loop_
_publ_author_name
'Fleck, Michel'
'Kolitsch, Uwe'

_publ_section_title
;
Crystal structure of the Tutton's salts rubidium hexaaquanickel(II) 
selenate, Rb~2~[Ni(H~2~O)~6~](SeO~4~)~2~, and rubidium hexaaquacopper
(II) selenate, Rb~2~[Cu(H~2~O)~6~](SeO~4~)~2~
;
_journal_issue 1
_journal_name_full 'Zeitschrift f\"ur Kristallographie - New Crystal Structures'
_journal_page_first 15
_journal_page_last 16
_journal_volume 217
_journal_year 2002
_chemical_formula_moiety '2Rb, Ni, 2(Se O4), 6(H2 O)'
_chemical_formula_structural 'Rb2 Ni (Se O4)2 . 6(H2 O)'
_chemical_formula_sum 'H12 Ni O14 Rb2 Se2'
_chemical_formula_weight 623.67
_chemical_name_common 'rubidium nickel selenate hexahydrate'
_space_group_IT_number 14
_symmetry_cell_setting monoclinic
_symmetry_space_group_name_Hall '-P 2ybc'
_symmetry_space_group_name_H-M 'P 1 21/c 1'
_cell_angle_alpha 90.00
_cell_angle_beta 105.33(3)
_cell_angle_gamma 90.00
_cell_formula_units_Z 2
_cell_length_a 6.339(1)
_cell_length_b 12.595(3)
_cell_length_c 9.307(2)
_cell_measurement_temperature 293(2)
_cell_volume 716.6(3)
_diffrn_ambient_temperature 293(2)
_exptl_crystal_density_diffrn 2.890
_cod_original_sg_symbol_H-M 'P 21/c'
_cod_database_code 8100592

loop_
_symmetry_equiv_pos_as_xyz
'x, y, z'
'-x, y+1/2, -z+1/2'
'-x, -y, -z'
'x, -y-1/2, z-1/2'

loop_
_atom_site_label
_atom_site_type_symbol
_atom_site_fract_x
_atom_site_fract_y
_atom_site_fract_z
_atom_site_U_iso_or_equiv
_atom_site_adp_type
_atom_site_occupancy
_atom_site_symmetry_multiplicity
_atom_site_calc_flag
_atom_site_refinement_flags
_atom_site_disorder_assembly
_atom_site_disorder_group
Rb Rb 0.65709(4) 0.65525(2) -0.13516(3) 0.03265(9) Uani 1 4 d . . .
Ni Ni 0.0000 0.0000 0.0000 0.01776(10) Uani 1 2 d S . .
Se Se 0.26716(3) 0.637896(17) 0.09357(2) 0.02007(9) Uani 1 4 d . . .
O1W O -0.2932(3) 0.06307(15) 0.00177(19) 0.0250(3) Uani 1 4 d . . .
H1W1 H -0.333(6) 0.125(3) -0.025(4) 0.044(10) Uiso 1 4 d . . .
H2W1 H -0.333(6) 0.060(3) 0.079(4) 0.047(10) Uiso 1 4 d . . .
O2W O 0.1608(3) 0.10835(15) 0.15943(19) 0.0256(3) Uani 1 4 d . . .
H1W2 H 0.110(5) 0.126(3) 0.220(4) 0.035(9) Uiso 1 4 d . . .
H2W2 H 0.268(6) 0.088(3) 0.192(4) 0.050(11) Uiso 1 4 d . . .
O3W O 0.0282(3) 0.10734(15) -0.16321(19) 0.0253(3) Uani 1 4 d . . .
H1W3 H -0.009(4) 0.165(2) -0.141(3) 0.022(7) Uiso 1 4 d . . .
H2W3 H -0.054(5) 0.093(3) -0.240(4) 0.040(9) Uiso 1 4 d . . .
O1 O 0.2206(3) 0.56869(17) -0.05913(19) 0.0417(5) Uani 1 4 d . . .
O2 O 0.4247(3) 0.73890(14) 0.0830(2) 0.0335(4) Uani 1 4 d . . .
O3 O 0.3979(3) 0.56260(14) 0.23224(18) 0.0277(3) Uani 1 4 d . . .
O4 O 0.0374(3) 0.68094(14) 0.1233(2) 0.0306(4) Uani 1 4 d . . .

loop_
_atom_site_aniso_label
_atom_site_aniso_U_11
_atom_site_aniso_U_22
_atom_site_aniso_U_33
_atom_site_aniso_U_23
_atom_site_aniso_U_13
_atom_site_aniso_U_12
Rb 0.03325(15) 0.03309(16) 0.03319(15) -0.00098(9) 0.01156(10) 0.00080(9)
Ni 0.01812(17) 0.0188(2) 0.01643(17) -0.00116(13) 0.00475(13) 0.00038(13)
Se 0.02099(13) 0.02116(14) 0.01761(13) 0.00208(7) 0.00429(8) 0.00149(7)
O1W 0.0239(7) 0.0265(9) 0.0266(8) 0.0017(7) 0.0105(6) 0.0030(7)
O2W 0.0224(8) 0.0307(9) 0.0224(8) -0.0064(7) 0.0037(7) -0.0009(7)
O3W 0.0303(8) 0.0247(9) 0.0203(8) 0.0012(7) 0.0060(6) 0.0002(7)
O1 0.0533(12) 0.0450(12) 0.0225(8) -0.0081(8) 0.0025(8) 0.0052(9)
O2 0.0291(8) 0.0269(9) 0.0467(10) 0.0084(8) 0.0138(7) -0.0011(7)
O3 0.0263(8) 0.0339(9) 0.0225(7) 0.0084(7) 0.0057(6) 0.0061(7)
O4 0.0237(8) 0.0277(9) 0.0427(10) 0.0052(8) 0.0129(7) 0.0041(7)

loop_
_geom_bond_atom_site_label_1
_geom_bond_atom_site_label_2
_geom_bond_distance
_geom_bond_site_symmetry_2
_geom_bond_publ_flag
Rb O3 2.881(2) 3_665 ?
Rb O4 2.939(2) 1_655 ?
Rb O2 2.964(2) 4_575 ?
Rb O2 2.9975(19) . ?
Rb O3W 3.1376(18) 2_654 ?
Rb O1 3.222(2) . ?
Rb O2W 3.223(2) 3_665 ?
Rb O1 3.329(2) 3_665 ?
Rb O1 3.621(2) 1_655 ?
Rb Se 3.6703(9) . ?
Rb Se 3.7302(9) 3_665 ?
Rb Se 3.8964(12) 1_655 ?
Ni O1W 2.0252(16) . ?
Ni O1W 2.0252(16) 3 ?
Ni O2W 2.0744(18) 3 ?
Ni O2W 2.0744(18) . ?
Ni O3W 2.0763(17) 3 ?
Ni O3W 2.0763(17) . ?
Se O1 1.6263(18) . ?
Se O2 1.6362(17) . ?
Se O3 1.6390(16) . ?
Se O4 1.6445(16) . ?
Se Rb 3.7302(9) 3_665 ?
Se Rb 3.8964(12) 1_455 ?
Se Rb 3.9965(10) 4_576 ?
O1W H1W1 0.84(4) . ?
O1W H2W1 0.82(4) . ?
O2W Rb 3.223(2) 3_665 ?
O2W H1W2 0.75(3) . ?
O2W H2W2 0.72(4) . ?
O3W Rb 3.1376(18) 2_644 ?
O3W H1W3 0.81(3) . ?
O3W H2W3 0.79(4) . ?
O1 Rb 3.329(2) 3_665 ?
O1 Rb 3.621(2) 1_455 ?
O2 Rb 2.964(2) 4_576 ?
O3 Rb 2.881(2) 3_665 ?
O4 Rb 2.939(2) 1_455 ?
